data_1514787
loop_
_publ_author_name
'Williams, Valerie A.'
'Hulley, Elliott B.'
'Wolczanski, Peter T.'
'Lancaster, Kyle M.'
'Lobkovsky, Emil B.'

_publ_section_title
;
 Exploring the limits of redox non-innocence: pseudo square planar
 [{\k4-Me2C(CH2N&#xE001;CHpy)2}Ni]n (n = 2+, 1+, 0, &#x2212;1, &#x2212;2)
 favor Ni(ii)
;
_journal_issue 9
_journal_name_full 'Chemical Science'
_journal_page_first 3636
_journal_paper_doi 10.1039/c3sc50743b
_journal_volume 4
_journal_year 2013
_chemical_formula_moiety 'C35 H56 K N6 Ni O6'
_chemical_formula_sum 'C35 H56 K N6 Ni O6'
_chemical_formula_weight 754.67
_chemical_name_systematic
;
?
;
_space_group_IT_number 14
_symmetry_cell_setting monoclinic
_symmetry_space_group_name_Hall '-P 2ybc'
_symmetry_space_group_name_H-M 'P 1 21/c 1'
_atom_sites_solution_hydrogens geom
_atom_sites_solution_primary direct
_atom_sites_solution_secondary difmap
_audit_creation_method SHELXL-97
_cell_angle_alpha 90.00
_cell_angle_beta 99.126(4)
_cell_angle_gamma 90.00
_cell_formula_units_Z 8
_cell_length_a 12.7277(11)
_cell_length_b 21.000(2)
_cell_length_c 28.837(3)
_cell_measurement_reflns_used 4274
_cell_measurement_temperature 173(2)
_cell_measurement_theta_max 23.21
_cell_measurement_theta_min 2.52
_cell_volume 7610.0(13)
_computing_cell_refinement 'Bruker SAINT+'
_computing_data_collection 'Bruker APEX2'
_computing_data_reduction 'Bruker SAINT+'
_computing_molecular_graphics 'Bruker SHELXTL'
_computing_publication_material 'Bruker SHELXTL'
_computing_structure_refinement 'SHELXL-97 (Sheldrick, 1997)'
_computing_structure_solution 'SHELXS-97 (Sheldrick, 1990)'
_diffrn_ambient_temperature 173(2)
_diffrn_measured_fraction_theta_full 0.995
_diffrn_measured_fraction_theta_max 0.995
_diffrn_measurement_device_type 'Bruker X8 APEX II diffractometer'
_diffrn_measurement_method 'phi and omega scans'
_diffrn_radiation_monochromator graphite
_diffrn_radiation_source 'fine-focus sealed tube'
_diffrn_radiation_type MoK\a
_diffrn_radiation_wavelength 0.71073
_diffrn_reflns_av_R_equivalents 0.0896
_diffrn_reflns_av_sigmaI/netI 0.0839
_diffrn_reflns_limit_h_max 11
_diffrn_reflns_limit_h_min -12
_diffrn_reflns_limit_k_max 21
_diffrn_reflns_limit_k_min -21
_diffrn_reflns_limit_l_max 29
_diffrn_reflns_limit_l_min -29
_diffrn_reflns_number 35129
_diffrn_reflns_theta_full 21.26
_diffrn_reflns_theta_max 21.26
_diffrn_reflns_theta_min 1.43
_diffrn_standards_number 0
_exptl_absorpt_coefficient_mu 0.670
_exptl_absorpt_correction_T_max 0.9867
_exptl_absorpt_correction_T_min 0.7755
_exptl_absorpt_correction_type multi-scan
_exptl_absorpt_process_details SADABS
_exptl_crystal_colour red
_exptl_crystal_density_diffrn 1.317
_exptl_crystal_density_method 'not measured'
_exptl_crystal_description parallelorgam
_exptl_crystal_F_000 3224
_exptl_crystal_size_max 0.40
_exptl_crystal_size_mid 0.10
_exptl_crystal_size_min 0.02
_refine_diff_density_max 2.159
_refine_diff_density_min -0.626
_refine_diff_density_rms 0.113
_refine_ls_extinction_method none
_refine_ls_goodness_of_fit_ref 1.012
_refine_ls_hydrogen_treatment riding
_refine_ls_matrix_type full
_refine_ls_number_parameters 883
_refine_ls_number_reflns 8405
_refine_ls_number_restraints 0
_refine_ls_restrained_S_all 1.012
_refine_ls_R_factor_all 0.1258
_refine_ls_R_factor_gt 0.0695
_refine_ls_shift/su_max 0.001
_refine_ls_shift/su_mean 0.000
_refine_ls_structure_factor_coef Fsqd
_refine_ls_weighting_details 'calc w=1/[\s^2^(Fo^2^)+(0.1290P)^2^+0.0000P] where P=(Fo^2^+2Fc^2^)/3'
_refine_ls_weighting_scheme calc
_refine_ls_wR_factor_gt 0.1682
_refine_ls_wR_factor_ref 0.2094
_reflns_number_gt 4964
_reflns_number_total 8405
_reflns_threshold_expression >2sigma(I)
_cod_data_source_file c3sc50743b.txt
_cod_data_source_block vw13
_cod_depositor_comments
;
The following automatic conversions were performed:

'_symmetry_cell_setting' value 'Monoclinic' changed to 'monoclinic'
according to
/usr/data/users/saulius/automatic-downloads/retrospective/RSC/lib/dictionaries/cif_core.dic
dictionary named 'cif_core.dic' version 2.4.2 from 2011-04-26.

Automatic conversion script
Id: cif_fix_values 2281 2013-09-26 08:29:07Z andrius 
;
_cod_original_cell_volume 7610.2(13)
_cod_original_sg_symbol_H-M P2(1)/c
_cod_database_code 1514787

loop_
_symmetry_equiv_pos_as_xyz
'x, y, z'
'-x, y+1/2, -z+1/2'
'-x, -y, -z'
'x, -y-1/2, z-1/2'

loop_
_atom_site_label
_atom_site_type_symbol
_atom_site_fract_x
_atom_site_fract_y
_atom_site_fract_z
_atom_site_U_iso_or_equiv
_atom_site_adp_type
_atom_site_occupancy
_atom_site_symmetry_multiplicity
_atom_site_calc_flag
_atom_site_refinement_flags
K2 K 0.17661(12) 0.76018(8) -0.10461(6) 0.0261(5) Uani 1 1 d .
Ni2 Ni 0.08218(7) 0.66726(5) 0.13906(3) 0.0224(3) Uani 1 1 d .
O7 O -0.0183(4) 0.7319(3) -0.15831(18) 0.0404(15) Uani 1 1 d .
O8 O 0.0600(4) 0.8569(3) -0.1564(2) 0.0452(16) Uani 1 1 d .
O9 O 0.2101(4) 0.8016(3) -0.01007(17) 0.0340(14) Uani 1 1 d .
O10 O 0.1971(4) 0.6688(2) -0.02807(17) 0.0306(13) Uani 1 1 d .
O11 O 0.2868(4) 0.6895(3) -0.16599(17) 0.0333(14) Uani 1 1 d .
O12 O 0.3679(4) 0.8063(2) -0.12955(17) 0.0298(13) Uani 1 1 d .
N7 N 0.0906(5) 0.7574(3) 0.1403(2) 0.0302(17) Uani 1 1 d .
N8 N 0.1310(4) 0.6723(3) 0.2038(2) 0.0245(16) Uani 1 1 d .
N9 N 0.1231(4) 0.5830(3) 0.1329(2) 0.0251(16) Uani 1 1 d .
N10 N -0.0151(4) 0.6508(3) 0.0822(2) 0.0245(16) Uani 1 1 d .
N11 N 0.1195(5) 0.6250(3) -0.1245(2) 0.0318(17) Uani 1 1 d .
N12 N 0.2395(5) 0.8939(3) -0.0813(2) 0.0364(18) Uani 1 1 d .
C36 C 0.0685(6) 0.8032(4) 0.1067(3) 0.031(2) Uani 1 1 d .
H36A H 0.0457 0.7895 0.0754 0.037 Uiso 1 1 calc R
C37 C 0.0765(6) 0.8669(4) 0.1145(3) 0.039(2) Uani 1 1 d .
H37A H 0.0607 0.8957 0.0890 0.047 Uiso 1 1 calc R
C38 C 0.1077(7) 0.8902(4) 0.1597(3) 0.044(2) Uani 1 1 d .
H38A H 0.1117 0.9347 0.1655 0.053 Uiso 1 1 calc R
C39 C 0.1326(6) 0.8474(4) 0.1959(3) 0.034(2) Uani 1 1 d .
H39A H 0.1552 0.8626 0.2269 0.041 Uiso 1 1 calc R
C40 C 0.1250(5) 0.7813(4) 0.1873(3) 0.026(2) Uani 1 1 d .
C41 C 0.1507(5) 0.7325(4) 0.2186(3) 0.026(2) Uani 1 1 d .
H41A H 0.1818 0.7410 0.2502 0.031 Uiso 1 1 calc R
C42 C 0.1841(6) 0.6228(4) 0.2341(3) 0.031(2) Uani 1 1 d .
H42A H 0.1667 0.6288 0.2661 0.038 Uiso 1 1 calc R
H42B H 0.2619 0.6283 0.2360 0.038 Uiso 1 1 calc R
C43 C 0.1552(5) 0.5549(4) 0.2183(2) 0.027(2) Uani 1 1 d .
C44 C 0.1841(6) 0.5439(4) 0.1687(2) 0.027(2) Uani 1 1 d .
H44A H 0.2607 0.5530 0.1696 0.032 Uiso 1 1 calc R
H44B H 0.1721 0.4985 0.1602 0.032 Uiso 1 1 calc R
C45 C 0.0659(6) 0.5525(4) 0.0954(2) 0.0230(19) Uani 1 1 d .
H45A H 0.0756 0.5085 0.0896 0.028 Uiso 1 1 calc R
C46 C -0.0064(5) 0.5889(4) 0.0667(2) 0.0205(18) Uani 1 1 d .
C47 C -0.0733(6) 0.5686(4) 0.0253(3) 0.035(2) Uani 1 1 d .
H47A H -0.0665 0.5263 0.0144 0.042 Uiso 1 1 calc R
C48 C -0.1461(7) 0.6074(5) 0.0011(3) 0.041(2) Uani 1 1 d .
H48A H -0.1903 0.5931 -0.0266 0.049 Uiso 1 1 calc R
C49 C -0.1554(6) 0.6694(5) 0.0176(3) 0.038(2) Uani 1 1 d .
H49A H -0.2063 0.6978 0.0012 0.046 Uiso 1 1 calc R
C50 C -0.0911(6) 0.6888(4) 0.0572(3) 0.027(2) Uani 1 1 d .
H50A H -0.0994 0.7309 0.0681 0.032 Uiso 1 1 calc R
C51 C 0.2232(6) 0.5086(4) 0.2524(3) 0.038(2) Uani 1 1 d .
H51A H 0.2988 0.5171 0.2523 0.056 Uiso 1 1 calc R
H51B H 0.2069 0.4646 0.2423 0.056 Uiso 1 1 calc R
H51C H 0.2068 0.5145 0.2842 0.056 Uiso 1 1 calc R
C52 C 0.0374(6) 0.5409(4) 0.2183(3) 0.039(2) Uani 1 1 d .
H52A H -0.0060 0.5701 0.1967 0.058 Uiso 1 1 calc R
H52B H 0.0207 0.5467 0.2501 0.058 Uiso 1 1 calc R
H52C H 0.0218 0.4969 0.2082 0.058 Uiso 1 1 calc R
C53 C -0.0514(7) 0.7743(5) -0.1952(3) 0.049(3) Uani 1 1 d .
H53A H -0.1254 0.7642 -0.2096 0.059 Uiso 1 1 calc R
H53B H -0.0054 0.7693 -0.2197 0.059 Uiso 1 1 calc R
C54 C -0.0458(6) 0.8404(5) -0.1782(3) 0.048(3) Uani 1 1 d .
H54A H -0.0952 0.8459 -0.1552 0.058 Uiso 1 1 calc R
H54B H -0.0686 0.8696 -0.2048 0.058 Uiso 1 1 calc R
C55 C 0.0635(6) 0.9135(5) -0.1315(3) 0.049(3) Uani 1 1 d .
H55A H 0.0281 0.9074 -0.1037 0.059 Uiso 1 1 calc R
H55B H 0.0233 0.9464 -0.1516 0.059 Uiso 1 1 calc R
C56 C 0.1741(7) 0.9363(4) -0.1160(4) 0.059(3) Uani 1 1 d .
H56A H 0.1712 0.9791 -0.1019 0.071 Uiso 1 1 calc R
H56B H 0.2099 0.9406 -0.1439 0.071 Uiso 1 1 calc R
C57 C 0.2170(7) 0.9094(4) -0.0341(3) 0.047(3) Uani 1 1 d .
H57A H 0.1391 0.9133 -0.0355 0.056 Uiso 1 1 calc R
H57B H 0.2491 0.9512 -0.0245 0.056 Uiso 1 1 calc R
C58 C 0.2579(7) 0.8616(4) 0.0020(3) 0.048(3) Uani 1 1 d .
H58A H 0.3361 0.8580 0.0043 0.057 Uiso 1 1 calc R
H58B H 0.2418 0.8753 0.0329 0.057 Uiso 1 1 calc R
C59 C 0.2399(6) 0.7549(4) 0.0254(3) 0.041(2) Uani 1 1 d .
H59A H 0.2299 0.7720 0.0564 0.049 Uiso 1 1 calc R
H59B H 0.3159 0.7437 0.0268 0.049 Uiso 1 1 calc R
C60 C 0.1726(7) 0.6972(4) 0.0141(3) 0.039(2) Uani 1 1 d .
H60A H 0.1863 0.6664 0.0403 0.046 Uiso 1 1 calc R
H60B H 0.0964 0.7092 0.0098 0.046 Uiso 1 1 calc R
C61 C 0.1402(7) 0.6106(4) -0.0379(3) 0.048(3) Uani 1 1 d .
H61A H 0.0632 0.6182 -0.0385 0.058 Uiso 1 1 calc R
H61B H 0.1643 0.5792 -0.0128 0.058 Uiso 1 1 calc R
C62 C 0.1585(7) 0.5849(4) -0.0841(3) 0.044(2) Uani 1 1 d .
H62A H 0.2359 0.5783 -0.0830 0.053 Uiso 1 1 calc R
H62B H 0.1237 0.5427 -0.0888 0.053 Uiso 1 1 calc R
C63 C 0.0043(6) 0.6228(4) -0.1332(3) 0.043(2) Uani 1 1 d .
H63A H -0.0224 0.6333 -0.1036 0.051 Uiso 1 1 calc R
H63B H -0.0186 0.5789 -0.1421 0.051 Uiso 1 1 calc R
C64 C -0.0461(7) 0.6679(5) -0.1712(3) 0.048(3) Uani 1 1 d .
H64A H -0.0212 0.6575 -0.2012 0.058 Uiso 1 1 calc R
H64B H -0.1244 0.6630 -0.1759 0.058 Uiso 1 1 calc R
C65 C 0.1652(6) 0.6033(4) -0.1659(3) 0.042(2) Uani 1 1 d .
H65A H 0.1221 0.6209 -0.1946 0.050 Uiso 1 1 calc R
H65B H 0.1602 0.5563 -0.1679 0.050 Uiso 1 1 calc R
C66 C 0.2794(6) 0.6225(4) -0.1648(3) 0.039(2) Uani 1 1 d .
H66A H 0.3232 0.6061 -0.1358 0.047 Uiso 1 1 calc R
H66B H 0.3067 0.6040 -0.1921 0.047 Uiso 1 1 calc R
C67 C 0.3937(6) 0.7093(4) -0.1691(3) 0.035(2) Uani 1 1 d .
H67A H 0.4162 0.6908 -0.1975 0.042 Uiso 1 1 calc R
H67B H 0.4430 0.6939 -0.1413 0.042 Uiso 1 1 calc R
C68 C 0.3976(6) 0.7796(4) -0.1713(3) 0.034(2) Uani 1 1 d .
H68A H 0.4705 0.7936 -0.1744 0.040 Uiso 1 1 calc R
H68B H 0.3484 0.7949 -0.1991 0.040 Uiso 1 1 calc R
C69 C 0.3868(6) 0.8723(4) -0.1278(3) 0.037(2) Uani 1 1 d .
H69A H 0.3460 0.8930 -0.1558 0.045 Uiso 1 1 calc R
H69B H 0.4634 0.8808 -0.1276 0.045 Uiso 1 1 calc R
C70 C 0.3528(7) 0.8992(4) -0.0836(3) 0.046(2) Uani 1 1 d .
H70A H 0.3931 0.8770 -0.0561 0.055 Uiso 1 1 calc R
H70B H 0.3730 0.9448 -0.0811 0.055 Uiso 1 1 calc R
K1 K 0.59480(12) 0.73336(8) 0.09188(5) 0.0253(5) Uani 1 1 d .
Ni1 Ni 0.68784(7) 0.83925(4) -0.15050(3) 0.0211(3) Uani 1 1 d .
O1 O 0.5845(4) 0.8333(3) 0.02188(18) 0.0396(15) Uani 1 1 d .
O2 O 0.5586(4) 0.7046(3) -0.00494(17) 0.0319(13) Uani 1 1 d .
O3 O 0.3982(4) 0.6875(3) 0.11191(18) 0.0339(14) Uani 1 1 d .
O4 O 0.4855(4) 0.7998(3) 0.15457(18) 0.0349(14) Uani 1 1 d .
O5 O 0.6995(4) 0.6275(3) 0.13660(19) 0.0391(15) Uani 1 1 d .
O6 O 0.7873(4) 0.7505(3) 0.1503(2) 0.0450(16) Uani 1 1 d .
N1 N 0.6786(4) 0.7483(3) -0.1511(2) 0.0248(16) Uani 1 1 d .
N2 N 0.6408(4) 0.8326(3) -0.21569(19) 0.0218(15) Uani 1 1 d .
N3 N 0.6491(5) 0.9252(3) -0.1465(2) 0.0292(17) Uani 1 1 d .
N4 N 0.7852(5) 0.8575(3) -0.0940(2) 0.0244(16) Uani 1 1 d .
N5 N 0.6638(6) 0.8641(3) 0.1216(3) 0.045(2) Uani 1 1 d .
N6 N 0.5224(5) 0.6024(3) 0.0605(2) 0.0376(18) Uani 1 1 d .
C1 C 0.6992(5) 0.7035(4) -0.1159(3) 0.0275(19) Uani 1 1 d .
H1A H 0.7225 0.7183 -0.0848 0.033 Uiso 1 1 calc R
C2 C 0.6887(6) 0.6406(4) -0.1225(3) 0.033(2) Uani 1 1 d .
H2A H 0.7040 0.6122 -0.0967 0.039 Uiso 1 1 calc R
C3 C 0.6543(6) 0.6164(4) -0.1688(3) 0.033(2) Uani 1 1 d .
H3A H 0.6454 0.5719 -0.1741 0.040 Uiso 1 1 calc R
C4 C 0.6350(6) 0.6576(4) -0.2042(3) 0.029(2) Uani 1 1 d .
H4A H 0.6129 0.6419 -0.2351 0.035 Uiso 1 1 calc R
C5 C 0.6464(5) 0.7238(4) -0.1971(3) 0.0225(19) Uani 1 1 d .
C6 C 0.6206(5) 0.7712(4) -0.2300(3) 0.0224(19) Uani 1 1 d .
H6A H 0.5900 0.7615 -0.2614 0.027 Uiso 1 1 calc R
C7 C 0.5889(6) 0.8810(4) -0.2467(2) 0.027(2) Uani 1 1 d .
H7A H 0.5110 0.8754 -0.2492 0.033 Uiso 1 1 calc R
H7B H 0.6076 0.8740 -0.2784 0.033 Uiso 1 1 calc R
C8 C 0.6160(6) 0.9495(4) -0.2325(3) 0.028(2) Uani 1 1 d .
C9 C 0.5866(6) 0.9622(4) -0.1834(2) 0.027(2) Uani 1 1 d .
H9A H 0.5968 1.0081 -0.1759 0.033 Uiso 1 1 calc R
H9B H 0.5103 0.9523 -0.1841 0.033 Uiso 1 1 calc R
C10 C 0.7073(6) 0.9567(4) -0.1109(3) 0.033(2) Uani 1 1 d .
H10A H 0.6985 1.0012 -0.1068 0.040 Uiso 1 1 calc R
C11 C 0.7801(6) 0.9222(4) -0.0807(3) 0.029(2) Uani 1 1 d .
C12 C 0.8467(6) 0.9454(5) -0.0406(3) 0.040(2) Uani 1 1 d .
H12A H 0.8418 0.9887 -0.0318 0.047 Uiso 1 1 calc R
C13 C 0.9177(7) 0.9065(5) -0.0144(3) 0.049(3) Uani 1 1 d .
H13A H 0.9621 0.9223 0.0127 0.059 Uiso 1 1 calc R
C14 C 0.9249(6) 0.8426(5) -0.0279(3) 0.041(2) Uani 1 1 d .
H14A H 0.9746 0.8148 -0.0101 0.049 Uiso 1 1 calc R
C15 C 0.8590(6) 0.8210(4) -0.0671(3) 0.033(2) Uani 1 1 d .
H15A H 0.8656 0.7778 -0.0759 0.039 Uiso 1 1 calc R
C16 C 0.7331(6) 0.9644(4) -0.2324(3) 0.039(2) Uani 1 1 d .
H16A H 0.7515 0.9554 -0.2635 0.059 Uiso 1 1 calc R
H16B H 0.7769 0.9380 -0.2088 0.059 Uiso 1 1 calc R
H16C H 0.7464 1.0095 -0.2248 0.059 Uiso 1 1 calc R
C17 C 0.5486(6) 0.9935(4) -0.2676(3) 0.040(2) Uani 1 1 d .
H17A H 0.4730 0.9841 -0.2679 0.060 Uiso 1 1 calc R
H17B H 0.5666 0.9866 -0.2990 0.060 Uiso 1 1 calc R
H17C H 0.5629 1.0379 -0.2582 0.060 Uiso 1 1 calc R
C18 C 0.5993(6) 0.8117(4) -0.0234(3) 0.041(2) Uani 1 1 d .
H18A H 0.6745 0.7991 -0.0230 0.050 Uiso 1 1 calc R
H18B H 0.5818 0.8461 -0.0468 0.050 Uiso 1 1 calc R
C19 C 0.5280(7) 0.7558(4) -0.0364(3) 0.040(2) Uani 1 1 d .
H19A H 0.4534 0.7679 -0.0350 0.047 Uiso 1 1 calc R
H19B H 0.5326 0.7423 -0.0689 0.047 Uiso 1 1 calc R
C20 C 0.5070(7) 0.6482(4) -0.0210(3) 0.046(2) Uani 1 1 d .
H20A H 0.5219 0.6382 -0.0528 0.055 Uiso 1 1 calc R
H20B H 0.4291 0.6534 -0.0228 0.055 Uiso 1 1 calc R
C21 C 0.5460(8) 0.5944(4) 0.0124(3) 0.054(3) Uani 1 1 d .
H21A H 0.5133 0.5542 -0.0007 0.065 Uiso 1 1 calc R
H21B H 0.6240 0.5904 0.0140 0.065 Uiso 1 1 calc R
C22 C 0.4091(7) 0.5971(4) 0.0622(3) 0.045(2) Uani 1 1 d .
H22A H 0.3880 0.5518 0.0581 0.054 Uiso 1 1 calc R
H22B H 0.3694 0.6212 0.0355 0.054 Uiso 1 1 calc R
C23 C 0.3773(6) 0.6210(4) 0.1069(3) 0.039(2) Uani 1 1 d .
H23A H 0.3005 0.6131 0.1065 0.047 Uiso 1 1 calc R
H23B H 0.4175 0.5979 0.1339 0.047 Uiso 1 1 calc R
C24 C 0.3706(6) 0.7100(4) 0.1554(3) 0.040(2) Uani 1 1 d .
H24A H 0.4196 0.6915 0.1821 0.048 Uiso 1 1 calc R
H24B H 0.2973 0.6965 0.1580 0.048 Uiso 1 1 calc R
C25 C 0.3780(6) 0.7805(4) 0.1571(3) 0.042(2) Uani 1 1 d .
H25A H 0.3288 0.7991 0.1305 0.051 Uiso 1 1 calc R
H25B H 0.3570 0.7963 0.1867 0.051 Uiso 1 1 calc R
C26 C 0.4984(7) 0.8671(4) 0.1568(3) 0.049(3) Uani 1 1 d .
H26A H 0.4671 0.8844 0.1835 0.058 Uiso 1 1 calc R
H26B H 0.4612 0.8868 0.1275 0.058 Uiso 1 1 calc R
C27 C 0.6140(7) 0.8825(4) 0.1629(3) 0.047(3) Uani 1 1 d .
H27A H 0.6236 0.9288 0.1683 0.056 Uiso 1 1 calc R
H27B H 0.6510 0.8601 0.1910 0.056 Uiso 1 1 calc R
C28 C 0.6316(9) 0.9094(5) 0.0821(4) 0.070(3) Uani 1 1 d .
H28A H 0.6700 0.9500 0.0894 0.084 Uiso 1 1 calc R
H28B H 0.5545 0.9182 0.0797 0.084 Uiso 1 1 calc R
C29 C 0.6534(9) 0.8855(5) 0.0358(4) 0.069(3) Uani 1 1 d .
H29A H 0.6408 0.9198 0.0120 0.083 Uiso 1 1 calc R
H29B H 0.7285 0.8717 0.0385 0.083 Uiso 1 1 calc R
C30 C 0.5813(7) 0.5552(4) 0.0914(3) 0.053(3) Uani 1 1 d .
H30A H 0.5784 0.5139 0.0747 0.064 Uiso 1 1 calc R
H30B H 0.5456 0.5495 0.1192 0.064 Uiso 1 1 calc R
C31 C 0.6951(7) 0.5720(4) 0.1078(3) 0.053(3) Uani 1 1 d .
H31A H 0.7318 0.5362 0.1260 0.064 Uiso 1 1 calc R
H31B H 0.7313 0.5803 0.0804 0.064 Uiso 1 1 calc R
C32 C 0.8067(6) 0.6378(5) 0.1583(3) 0.047(3) Uani 1 1 d .
H32A H 0.8539 0.6371 0.1341 0.056 Uiso 1 1 calc R
H32B H 0.8292 0.6032 0.1810 0.056 Uiso 1 1 calc R
C33 C 0.8172(6) 0.7000(6) 0.1830(3) 0.057(3) Uani 1 1 d .
H33A H 0.7709 0.7006 0.2076 0.068 Uiso 1 1 calc R
H33B H 0.8917 0.7061 0.1985 0.068 Uiso 1 1 calc R
C34 C 0.8211(7) 0.8096(6) 0.1698(4) 0.060(3) Uani 1 1 d .
H34A H 0.8998 0.8108 0.1768 0.072 Uiso 1 1 calc R
H34B H 0.7928 0.8163 0.1994 0.072 Uiso 1 1 calc R
C35 C 0.7810(8) 0.8613(5) 0.1349(4) 0.065(3) Uani 1 1 d .
H35A H 0.8063 0.9029 0.1485 0.078 Uiso 1 1 calc R
H35B H 0.8130 0.8548 0.1061 0.078 Uiso 1 1 calc R

loop_
_atom_site_aniso_label
_atom_site_aniso_U_11
_atom_site_aniso_U_22
_atom_site_aniso_U_33
_atom_site_aniso_U_23
_atom_site_aniso_U_13
_atom_site_aniso_U_12
K2 0.0203(10) 0.0407(12) 0.0186(10) 0.0047(8) 0.0073(8) 0.0010(8)
Ni2 0.0182(6) 0.0400(7) 0.0094(6) 0.0004(4) 0.0034(4) 0.0006(4)
O7 0.028(3) 0.072(5) 0.019(3) 0.003(3) 0.000(3) 0.005(3)
O8 0.041(4) 0.055(4) 0.045(4) 0.018(3) 0.024(3) 0.017(3)
O9 0.034(3) 0.049(4) 0.017(3) -0.001(3) -0.002(3) 0.007(3)
O10 0.032(3) 0.043(4) 0.021(3) 0.000(3) 0.014(3) -0.005(3)
O11 0.021(3) 0.053(4) 0.029(4) -0.002(3) 0.014(3) -0.001(3)
O12 0.027(3) 0.038(4) 0.027(3) 0.006(3) 0.015(3) 0.002(3)
N7 0.016(4) 0.050(5) 0.028(5) 0.007(4) 0.016(3) 0.003(3)
N8 0.023(4) 0.041(5) 0.009(4) -0.001(3) 0.002(3) 0.001(3)
N9 0.017(4) 0.042(4) 0.016(4) 0.002(3) 0.001(3) 0.007(3)
N10 0.015(4) 0.045(5) 0.015(4) 0.000(3) 0.008(3) -0.001(3)
N11 0.027(4) 0.041(4) 0.029(4) -0.005(3) 0.008(3) -0.003(3)
N12 0.025(4) 0.038(4) 0.048(5) 0.005(4) 0.012(4) 0.001(3)
C36 0.032(5) 0.048(6) 0.013(5) 0.001(4) 0.010(4) -0.004(4)
C37 0.042(6) 0.038(6) 0.036(6) 0.007(5) 0.002(4) -0.006(4)
C38 0.051(6) 0.031(6) 0.050(7) -0.009(5) 0.004(5) 0.000(4)
C39 0.031(5) 0.044(6) 0.028(6) -0.008(5) 0.006(4) -0.004(4)
C40 0.013(4) 0.050(6) 0.013(5) -0.009(4) 0.002(3) -0.003(4)
C41 0.012(4) 0.049(6) 0.019(5) -0.009(5) 0.005(4) -0.001(4)
C42 0.031(5) 0.048(6) 0.017(5) 0.000(4) 0.009(4) -0.002(4)
C43 0.016(5) 0.045(6) 0.020(5) 0.008(4) 0.010(4) 0.005(4)
C44 0.016(4) 0.043(5) 0.023(5) 0.000(4) 0.007(4) 0.007(4)
C45 0.028(5) 0.029(5) 0.012(5) 0.003(4) 0.003(4) 0.000(4)
C46 0.018(4) 0.034(5) 0.010(5) 0.002(4) 0.005(4) -0.013(4)
C47 0.031(5) 0.047(6) 0.029(6) -0.007(5) 0.007(4) -0.001(4)
C48 0.033(6) 0.074(8) 0.017(5) -0.005(5) 0.003(4) -0.015(5)
C49 0.021(5) 0.071(7) 0.020(5) 0.009(5) -0.003(4) -0.005(4)
C50 0.018(5) 0.048(5) 0.014(5) 0.009(4) 0.004(4) 0.005(4)
C51 0.039(5) 0.046(6) 0.027(5) 0.014(4) 0.005(4) 0.011(4)
C52 0.034(5) 0.055(6) 0.031(5) 0.005(4) 0.016(4) 0.005(4)
C53 0.025(5) 0.094(9) 0.028(6) 0.009(6) 0.006(4) 0.009(5)
C54 0.008(5) 0.090(8) 0.048(6) 0.033(6) 0.007(4) 0.008(5)
C55 0.022(6) 0.062(7) 0.064(7) 0.036(6) 0.013(5) 0.012(5)
C56 0.052(7) 0.051(6) 0.079(8) 0.026(6) 0.019(6) 0.016(5)
C57 0.051(6) 0.034(6) 0.060(7) -0.011(5) 0.022(5) 0.002(5)
C58 0.053(6) 0.055(7) 0.038(6) -0.022(5) 0.017(5) -0.016(5)
C59 0.030(5) 0.077(7) 0.016(5) -0.012(5) 0.005(4) -0.001(5)
C60 0.051(6) 0.056(6) 0.012(5) 0.005(4) 0.016(4) 0.011(5)
C61 0.055(6) 0.060(7) 0.034(6) 0.013(5) 0.017(5) -0.011(5)
C62 0.053(6) 0.037(6) 0.043(6) 0.006(5) 0.008(5) -0.003(4)
C63 0.032(6) 0.060(6) 0.038(6) -0.012(5) 0.008(4) -0.004(5)
C64 0.028(5) 0.076(8) 0.041(6) -0.029(6) 0.006(5) -0.013(5)
C65 0.033(6) 0.059(6) 0.035(6) -0.023(5) 0.014(4) -0.002(4)
C66 0.034(6) 0.057(7) 0.029(5) -0.013(4) 0.015(4) 0.002(4)
C67 0.018(5) 0.067(7) 0.022(5) -0.009(4) 0.013(4) -0.001(4)
C68 0.016(5) 0.073(7) 0.015(5) 0.006(4) 0.013(4) -0.002(4)
C69 0.020(5) 0.054(6) 0.042(6) 0.016(5) 0.015(4) -0.001(4)
C70 0.039(6) 0.030(5) 0.068(7) -0.002(5) 0.013(5) -0.006(4)
K1 0.0232(10) 0.0385(11) 0.0150(10) 0.0002(8) 0.0053(8) -0.0009(8)
Ni1 0.0175(6) 0.0376(7) 0.0089(6) -0.0017(4) 0.0038(4) 0.0008(4)
O1 0.053(4) 0.045(4) 0.026(4) 0.002(3) 0.025(3) -0.008(3)
O2 0.035(3) 0.045(4) 0.014(3) -0.005(3) -0.002(2) 0.004(3)
O3 0.029(3) 0.045(4) 0.031(4) 0.004(3) 0.016(3) -0.001(3)
O4 0.020(3) 0.057(4) 0.028(3) -0.005(3) 0.005(2) 0.005(3)
O5 0.021(4) 0.067(4) 0.031(4) 0.019(3) 0.010(3) 0.020(3)
O6 0.029(4) 0.074(5) 0.032(4) -0.012(4) 0.004(3) 0.001(3)
N1 0.019(4) 0.047(4) 0.007(4) -0.002(3) -0.003(3) 0.000(3)
N2 0.019(4) 0.039(4) 0.007(4) 0.005(3) 0.002(3) 0.002(3)
N3 0.028(4) 0.047(5) 0.015(4) -0.003(3) 0.010(3) 0.001(3)
N4 0.017(4) 0.051(5) 0.006(4) 0.000(3) 0.003(3) 0.000(3)
N5 0.044(5) 0.045(5) 0.046(5) -0.019(4) 0.010(4) -0.014(4)
N6 0.040(5) 0.031(4) 0.047(5) 0.000(4) 0.025(4) 0.005(3)
C1 0.021(5) 0.046(6) 0.015(5) 0.002(4) 0.000(4) 0.003(4)
C2 0.035(5) 0.035(6) 0.026(6) 0.012(4) 0.000(4) 0.001(4)
C3 0.031(5) 0.032(5) 0.035(6) -0.004(5) 0.001(4) 0.002(4)
C4 0.021(5) 0.044(6) 0.024(5) -0.009(5) 0.005(4) 0.003(4)
C5 0.018(4) 0.038(6) 0.015(5) -0.007(4) 0.012(3) -0.002(4)
C6 0.020(5) 0.040(6) 0.008(5) -0.002(4) 0.002(4) -0.006(4)
C7 0.029(5) 0.039(5) 0.011(5) 0.000(4) -0.002(4) -0.001(4)
C8 0.021(5) 0.039(5) 0.024(5) 0.007(4) 0.001(4) 0.008(4)
C9 0.027(5) 0.036(5) 0.021(5) 0.004(4) 0.010(4) 0.011(4)
C10 0.033(5) 0.045(6) 0.027(5) -0.013(5) 0.019(4) 0.005(4)
C11 0.024(5) 0.042(6) 0.024(5) -0.009(4) 0.013(4) 0.002(4)
C12 0.033(5) 0.068(7) 0.018(5) -0.019(5) 0.006(4) -0.010(5)
C13 0.037(6) 0.092(9) 0.018(5) -0.023(6) 0.004(5) -0.026(6)
C14 0.025(5) 0.065(7) 0.031(6) 0.003(5) 0.001(4) -0.010(5)
C15 0.021(5) 0.054(6) 0.025(5) -0.004(4) 0.011(4) 0.000(4)
C16 0.034(6) 0.050(6) 0.038(6) 0.006(4) 0.020(4) -0.003(4)
C17 0.039(5) 0.056(6) 0.026(5) 0.012(4) 0.007(4) 0.007(4)
C18 0.027(5) 0.062(6) 0.036(6) 0.019(5) 0.008(4) 0.005(5)
C19 0.042(6) 0.071(7) 0.008(5) 0.002(5) 0.011(4) 0.016(5)
C20 0.046(6) 0.061(7) 0.032(6) -0.016(5) 0.011(5) -0.003(5)
C21 0.069(7) 0.043(6) 0.057(7) -0.023(5) 0.030(6) -0.004(5)
C22 0.041(6) 0.036(6) 0.060(7) -0.004(5) 0.015(5) -0.008(4)
C23 0.030(5) 0.049(6) 0.038(6) 0.017(5) 0.006(4) 0.002(4)
C24 0.025(5) 0.079(8) 0.018(5) 0.000(5) 0.011(4) -0.001(5)
C25 0.016(5) 0.087(8) 0.025(5) -0.012(5) 0.007(4) 0.008(5)
C26 0.046(7) 0.054(7) 0.046(6) -0.011(5) 0.009(5) 0.014(5)
C27 0.053(7) 0.052(6) 0.035(6) -0.030(5) 0.005(5) -0.007(5)
C28 0.093(9) 0.043(7) 0.073(9) 0.002(6) 0.015(7) -0.028(6)
C29 0.085(8) 0.069(8) 0.060(8) 0.011(6) 0.027(6) -0.028(6)
C30 0.051(7) 0.036(6) 0.079(8) 0.012(5) 0.026(6) 0.014(5)
C31 0.049(7) 0.055(7) 0.058(7) 0.014(6) 0.019(5) 0.026(5)
C32 0.017(5) 0.090(8) 0.037(6) 0.031(6) 0.013(4) 0.017(5)
C33 0.009(5) 0.141(11) 0.021(6) 0.011(7) 0.004(4) 0.002(6)
C34 0.028(6) 0.103(9) 0.051(7) -0.029(7) 0.010(5) -0.006(6)
C35 0.065(8) 0.060(7) 0.074(8) -0.043(6) 0.024(6) -0.036(6)

loop_
_atom_type_symbol
_atom_type_description
_atom_type_scat_dispersion_real
_atom_type_scat_dispersion_imag
_atom_type_scat_source
C C 0.0033 0.0016 'International Tables Vol C Tables 4.2.6.8 and 6.1.1.4'
H H 0.0000 0.0000 'International Tables Vol C Tables 4.2.6.8 and 6.1.1.4'
N N 0.0061 0.0033 'International Tables Vol C Tables 4.2.6.8 and 6.1.1.4'
O O 0.0106 0.0060 'International Tables Vol C Tables 4.2.6.8 and 6.1.1.4'
K K 0.2009 0.2494 'International Tables Vol C Tables 4.2.6.8 and 6.1.1.4'
Ni Ni 0.3393 1.1124 'International Tables Vol C Tables 4.2.6.8 and 6.1.1.4'

loop_
_geom_angle_atom_site_label_1
_geom_angle_atom_site_label_2
_geom_angle_atom_site_label_3
_geom_angle
O7 K2 O8 60.41(18)
O7 K2 O12 131.60(16)
O8 K2 O12 91.21(16)
O7 K2 O9 126.08(16)
O8 K2 O9 106.05(18)
O12 K2 O9 97.82(15)
O7 K2 O11 91.53(16)
O8 K2 O11 108.60(17)
O12 K2 O11 59.28(15)
O9 K2 O11 138.26(15)
O7 K2 O10 104.34(16)
O8 K2 O10 149.26(15)
O12 K2 O10 116.35(15)
O9 K2 O10 59.27(15)
O11 K2 O10 97.72(15)
O7 K2 N11 61.08(18)
O8 K2 N11 119.9(2)
O12 K2 N11 118.36(17)
O9 K2 N11 118.42(18)
O11 K2 N11 60.63(16)
O10 K2 N11 60.29(16)
O7 K2 N12 120.94(18)
O8 K2 N12 62.32(19)
O12 K2 N12 61.28(16)
O9 K2 N12 59.82(17)
O11 K2 N12 119.52(17)
O10 K2 N12 117.69(17)
N11 K2 N12 177.77(19)
N9 Ni2 N8 95.5(3)
N9 Ni2 N7 159.3(2)
N8 Ni2 N7 85.1(3)
N9 Ni2 N10 84.2(3)
N8 Ni2 N10 157.9(2)
N7 Ni2 N10 102.8(3)
C64 O7 C53 111.6(7)
C64 O7 K2 120.7(5)
C53 O7 K2 115.1(5)
C55 O8 C54 112.7(6)
C55 O8 K2 112.1(5)
C54 O8 K2 116.0(5)
C58 O9 C59 112.4(6)
C58 O9 K2 120.1(5)
C59 O9 K2 117.6(4)
C61 O10 C60 110.7(6)
C61 O10 K2 115.7(4)
C60 O10 K2 111.4(4)
C66 O11 C67 111.0(6)
C66 O11 K2 117.6(4)
C67 O11 K2 116.9(4)
C69 O12 C68 110.4(6)
C69 O12 K2 118.7(4)
C68 O12 K2 115.8(4)
C36 N7 C40 114.8(7)
C36 N7 Ni2 133.3(6)
C40 N7 Ni2 111.8(5)
C41 N8 C42 115.9(6)
C41 N8 Ni2 112.6(5)
C42 N8 Ni2 127.3(5)
C45 N9 C44 117.3(6)
C45 N9 Ni2 113.6(5)
C44 N9 Ni2 126.7(5)
C50 N10 C46 117.6(6)
C50 N10 Ni2 130.6(5)
C46 N10 Ni2 111.7(5)
C63 N11 C62 109.0(6)
C63 N11 C65 111.6(6)
C62 N11 C65 109.8(6)
C63 N11 K2 105.9(5)
C62 N11 K2 110.8(5)
C65 N11 K2 109.6(5)
C57 N12 C70 111.4(7)
C57 N12 C56 108.7(7)
C70 N12 C56 112.0(7)
C57 N12 K2 109.4(5)
C70 N12 K2 107.2(4)
C56 N12 K2 108.1(5)
N7 C36 C37 125.2(8)
C36 C37 C38 120.3(8)
C39 C38 C37 118.7(8)
C38 C39 C40 120.6(8)
C41 C40 C39 128.2(7)
C41 C40 N7 111.3(7)
C39 C40 N7 120.5(7)
N8 C41 C40 118.8(7)
N8 C42 C43 115.0(6)
C52 C43 C42 111.8(6)
C52 C43 C51 109.2(6)
C42 C43 C51 108.4(6)
C52 C43 C44 110.3(6)
C42 C43 C44 109.5(6)
C51 C43 C44 107.5(6)
N9 C44 C43 113.3(6)
N9 C45 C46 116.0(7)
C45 C46 N10 114.2(7)
C45 C46 C47 126.6(7)
N10 C46 C47 119.2(7)
C48 C47 C46 121.7(8)
C47 C48 C49 118.5(8)
C50 C49 C48 119.5(8)
N10 C50 C49 123.5(8)
O7 C53 C54 110.6(7)
C53 C54 O8 111.6(7)
O8 C55 C56 112.5(7)
C55 C56 N12 114.3(7)
N12 C57 C58 113.8(7)
O9 C58 C57 110.0(7)
O9 C59 C60 108.9(6)
O10 C60 C59 109.2(6)
O10 C61 C62 110.0(7)
N11 C62 C61 115.1(7)
N11 C63 C64 113.9(7)
O7 C64 C63 110.0(7)
N11 C65 C66 113.7(7)
O11 C66 C65 109.6(6)
O11 C67 C68 109.3(6)
O12 C68 C67 109.8(6)
O12 C69 C70 109.1(6)
N12 C70 C69 115.1(7)
O6 K1 O5 60.83(18)
O6 K1 O4 91.37(16)
O5 K1 O4 110.18(16)
O6 K1 O2 128.34(16)
O5 K1 O2 106.09(17)
O4 K1 O2 136.09(15)
O6 K1 O3 130.30(17)
O5 K1 O3 90.40(16)
O4 K1 O3 59.65(16)
O2 K1 O3 96.81(16)
O6 K1 O1 105.50(18)
O5 K1 O1 149.43(16)
O4 K1 O1 96.64(16)
O2 K1 O1 58.93(16)
O3 K1 O1 116.46(16)
O6 K1 N5 60.7(2)
O5 K1 N5 120.3(2)
O4 K1 N5 60.68(18)
O2 K1 N5 118.54(19)
O3 K1 N5 119.18(18)
O1 K1 N5 60.65(18)
O6 K1 N6 120.3(2)
O5 K1 N6 60.73(18)
O4 K1 N6 119.28(17)
O2 K1 N6 60.68(17)
O3 K1 N6 60.57(16)
O1 K1 N6 118.44(18)
N5 K1 N6 179.0(2)
N2 Ni1 N3 95.0(3)
N2 Ni1 N1 84.8(3)
N3 Ni1 N1 160.5(3)
N2 Ni1 N4 156.9(2)
N3 Ni1 N4 84.0(3)
N1 Ni1 N4 103.7(3)
C29 O1 C18 109.9(6)
C29 O1 K1 113.9(5)
C18 O1 K1 114.2(4)
C20 O2 C19 111.3(6)
C20 O2 K1 120.2(5)
C19 O2 K1 117.1(4)
C23 O3 C24 110.2(6)
C23 O3 K1 118.1(4)
C24 O3 K1 114.4(4)
C26 O4 C25 112.4(6)
C26 O4 K1 117.1(4)
C25 O4 K1 117.6(4)
C31 O5 C32 109.0(6)
C31 O5 K1 114.1(5)
C32 O5 K1 115.7(5)
C34 O6 C33 111.1(8)
C34 O6 K1 123.0(5)
C33 O6 K1 114.9(5)
C1 N1 C5 115.7(6)
C1 N1 Ni1 132.1(5)
C5 N1 Ni1 112.2(5)
C6 N2 C7 115.6(6)
C6 N2 Ni1 112.7(5)
C7 N2 Ni1 127.5(5)
C10 N3 C9 118.0(7)
C10 N3 Ni1 113.8(5)
C9 N3 Ni1 126.0(5)
C15 N4 C11 116.3(6)
C15 N4 Ni1 131.8(6)
C11 N4 Ni1 111.7(5)
C35 N5 C28 111.6(8)
C35 N5 C27 110.0(7)
C28 N5 C27 110.2(7)
C35 N5 K1 106.1(5)
C28 N5 K1 109.7(5)
C27 N5 K1 109.2(5)
C22 N6 C30 110.0(6)
C22 N6 C21 112.0(7)
C30 N6 C21 109.7(7)
C22 N6 K1 108.6(4)
C30 N6 K1 109.5(5)
C21 N6 K1 106.8(5)
C2 C1 N1 124.4(7)
C1 C2 C3 119.6(7)
C4 C3 C2 118.4(8)
C3 C4 C5 121.8(8)
C6 C5 C4 127.1(7)
C6 C5 N1 112.5(7)
C4 C5 N1 120.1(7)
N2 C6 C5 117.4(7)
N2 C7 C8 115.9(6)
C7 C8 C16 112.0(6)
C7 C8 C17 108.3(6)
C16 C8 C17 108.9(6)
C7 C8 C9 109.5(6)
C16 C8 C9 110.0(6)
C17 C8 C9 108.0(6)
N3 C9 C8 113.3(6)
N3 C10 C11 117.4(7)
C10 C11 N4 112.9(7)
C10 C11 C12 126.6(8)
N4 C11 C12 120.4(7)
C13 C12 C11 120.7(8)
C12 C13 C14 119.2(8)
C15 C14 C13 119.1(8)
N4 C15 C14 124.1(8)
O1 C18 C19 108.5(6)
O2 C19 C18 109.9(7)
O2 C20 C21 109.4(7)
N6 C21 C20 114.7(7)
N6 C22 C23 114.1(7)
O3 C23 C22 110.2(6)
O3 C24 C25 109.6(7)
O4 C25 C24 109.5(6)
O4 C26 C27 109.0(7)
N5 C27 C26 112.8(7)
N5 C28 C29 113.6(9)
O1 C29 C28 108.5(8)
N6 C30 C31 114.3(7)
O5 C31 C30 108.8(7)
O5 C32 C33 110.6(7)
O6 C33 C32 110.0(7)
O6 C34 C35 108.7(8)
N5 C35 C34 114.9(8)

loop_
_geom_bond_atom_site_label_1
_geom_bond_atom_site_label_2
_geom_bond_distance
K2 O7 2.772(5)
K2 O8 2.803(6)
K2 O12 2.817(5)
K2 O9 2.829(5)
K2 O11 2.845(5)
K2 O10 2.905(5)
K2 N11 2.964(6)
K2 N12 2.968(7)
Ni2 N9 1.861(6)
Ni2 N8 1.875(6)
Ni2 N7 1.897(7)
Ni2 N10 1.923(6)
O7 C64 1.424(9)
O7 C53 1.400(10)
O8 C55 1.384(10)
O8 C54 1.435(10)
O9 C58 1.419(9)
O9 C59 1.424(9)
O10 C61 1.426(9)
O10 C60 1.434(8)
O11 C66 1.411(9)
O11 C67 1.439(8)
O12 C69 1.407(9)
O12 C68 1.432(8)
N7 C36 1.362(9)
N7 C40 1.446(9)
N8 C41 1.344(9)
N8 C42 1.453(9)
N9 C45 1.363(9)
N9 C44 1.446(9)
N10 C50 1.367(9)
N10 C46 1.385(9)
N11 C63 1.448(9)
N11 C62 1.460(10)
N11 C65 1.480(9)
N12 C57 1.471(10)
N12 C70 1.459(10)
N12 C56 1.490(10)
C36 C37 1.358(11)
C37 C38 1.389(11)
C38 C39 1.374(11)
C39 C40 1.412(10)
C40 C41 1.370(10)
C42 C43 1.523(10)
C43 C52 1.528(10)
C43 C51 1.547(10)
C43 C44 1.550(10)
C45 C46 1.371(10)
C46 C47 1.418(10)
C47 C48 1.344(11)
C48 C49 1.397(11)
C49 C50 1.357(10)
C53 C54 1.472(12)
C55 C56 1.487(12)
C57 C58 1.479(12)
C59 C60 1.489(11)
C61 C62 1.490(11)
C63 C64 1.513(12)
C65 C66 1.503(11)
C67 C68 1.480(11)
C69 C70 1.517(11)
K1 O6 2.769(6)
K1 O5 2.800(5)
K1 O4 2.819(5)
K1 O2 2.822(5)
K1 O3 2.825(5)
K1 O1 2.901(5)
K1 N5 2.967(7)
K1 N6 2.995(7)
Ni1 N2 1.885(6)
Ni1 N3 1.880(6)
Ni1 N1 1.913(6)
Ni1 N4 1.921(6)
O1 C29 1.420(10)
O1 C18 1.424(10)
O2 C20 1.398(9)
O2 C19 1.420(9)
O3 C23 1.424(9)
O3 C24 1.434(9)
O4 C26 1.423(10)
O4 C25 1.441(9)
O5 C31 1.426(10)
O5 C32 1.426(9)
O6 C34 1.400(11)
O6 C33 1.430(11)
N1 C1 1.378(9)
N1 C5 1.421(9)
N2 C6 1.366(9)
N2 C7 1.443(9)
N3 C10 1.340(9)
N3 C9 1.450(9)
N4 C15 1.358(9)
N4 C11 1.416(9)
N5 C35 1.482(12)
N5 C28 1.489(11)
N5 C27 1.486(10)
N6 C22 1.454(10)
N6 C30 1.460(10)
N6 C21 1.473(10)
C1 C2 1.340(10)
C2 C3 1.429(11)
C3 C4 1.331(10)
C4 C5 1.410(10)
C5 C6 1.379(10)
C7 C8 1.520(10)
C8 C16 1.523(10)
C8 C17 1.529(10)
C8 C9 1.544(10)
C10 C11 1.374(10)
C11 C12 1.408(11)
C12 C13 1.355(12)
C13 C14 1.402(12)
C14 C15 1.373(11)
C18 C19 1.494(11)
C20 C21 1.515(12)
C22 C23 1.497(11)
C24 C25 1.484(11)
C26 C27 1.489(11)
C28 C29 1.495(13)
C30 C31 1.493(12)
C32 C33 1.484(13)
C34 C35 1.512(14)
